data_9007309
loop_
_publ_author_name
'Schofield, P. F.'
'Knight, K. S.'
'van der Houwen, J. A. M.'
'Valsami-Jones E'

_publ_section_title
;
 The role of hydrogen bonding in the thermal expansion and dehydration
 of brushite, di-calcium phosphate dihydrate
 Sample: T = 400 K
;
_journal_name_full 'Physics and Chemistry of Minerals'
_journal_page_first 606
_journal_page_last 624
_journal_paper_doi 10.1007/s00269-004-0419-6
_journal_volume 31
_journal_year 2004
_chemical_formula_sum 'Ca D5 O6 P'
_chemical_name_mineral 'Brushite (deuterated)'
_space_group_IT_number 9
_symmetry_space_group_name_Hall 'I -2ya'
_symmetry_space_group_name_H-M 'I 1 a 1'
_cell_angle_alpha 90
_cell_angle_beta 116.413
_cell_angle_gamma 90
_cell_formula_units_Z 4
_cell_length_a 5.8151
_cell_length_b 15.2179
_cell_length_c 6.2664
_cell_volume 496.649
_diffrn_ambient_temperature 400
_exptl_crystal_density_diffrn 2.369
_cod_original_formula_sum 'Ca P O6 D5'
_cod_database_code 9007309

loop_
_symmetry_equiv_pos_as_xyz
x,y,z
1/2+x,1/2+y,1/2+z
1/2+x,-y,z
+x,1/2-y,1/2+z

loop_
_atom_site_label
_atom_site_fract_x
_atom_site_fract_y
_atom_site_fract_z
_atom_site_U_iso_or_equiv
_atom_site_type_symbol
_atom_site_attached_hydrogens
Ca 0.50000 0.32680 0.25000 0.01100 Ca 0
P -0.00320 0.32310 0.72920 0.00300 P 0
OD1 -0.01090 0.36710 -0.04360 0.01320 O 0
O2 0.25700 0.28120 0.82160 0.01660 O 0
O3 -0.05590 0.39140 0.53980 0.01330 O 0
O4 0.78100 0.25380 0.63390 0.00650 O 0
OD2O1 0.36200 0.42600 0.47750 0.02870 O 0
OD2O2 0.53580 0.44570 0.02590 0.04030 O 0
D1 -0.10020 0.33150 0.02950 0.03400 D 0
D2 0.38020 0.48790 0.48100 0.03400 D 0
D3 0.20420 0.41190 0.47440 0.03300 D 0
D4 0.53050 0.50740 0.02360 0.09460 D 0
D5 0.50870 0.43570 0.87320 0.07900 D 0

loop_
_cod_changelog_entry_id
_cod_changelog_entry_author
_cod_changelog_entry_date
_cod_changelog_entry_text
1
;cod-tools version 3.8.0
Id: cif_guess_AMCSD_atom_types 9581 2023-05-17 12:35:41Z saulius
;
2023-05-23T09:19:45+03:00
;Derived atom types and hydrogen counts
from atom names that follow the AMCSD naming convention
(Wat == water, O-H == hydroxyl).
;

_database_code_amcsd 0008902
